data_7061796
loop_
_publ_author_name
'Kelly, Jordan C.'
'Bloomfield, Aaron J.'

_publ_section_title
;
 High-spin, tetrahedral cobalt(ii) and nickel(ii) complexes supported by
 monoprotic aminophosphine ligands, and attempted extension to copper(ii)
 complexes: synthesis, characterization, and unexpected reactivity
;
_journal_issue 39
_journal_name_full 'New Journal of Chemistry'
_journal_page_first 18647
_journal_page_last 18651
_journal_paper_doi 10.1039/D2NJ02651A
_journal_volume 46
_journal_year 2022
_chemical_formula_moiety 'C60 H108 Ag4 Cl2 N8 P4, 2(B F4)'
_chemical_formula_sum 'C60 H108 Ag4 B2 Cl2 F8 N8 P4'
_chemical_formula_weight 1741.42
_space_group_crystal_system triclinic
_space_group_IT_number 2
_space_group_name_Hall '-P 1'
_space_group_name_H-M_alt 'P -1'
_atom_sites_solution_hydrogens mixed
_atom_sites_solution_primary direct
_atom_sites_solution_secondary difmap
_audit_block_doi 10.5517/ccdc.csd.cc2bv24f
_audit_creation_date 2022-08-06
_audit_creation_method
;
Olex2 1.5
(compiled 2022.04.07 svn.rca3783a0 for OlexSys, GUI svn.r6498)
;
_audit_update_record
;
2022-08-06 deposited with the CCDC.	2022-09-05 downloaded from the CCDC.
;
_cell_angle_alpha 77.1240(10)
_cell_angle_beta 84.4990(10)
_cell_angle_gamma 88.5690(10)
_cell_formula_units_Z 1
_cell_length_a 12.3096(2)
_cell_length_b 12.3824(2)
_cell_length_c 13.0675(2)
_cell_measurement_reflns_used 9903
_cell_measurement_temperature 293(2)
_cell_measurement_theta_max 29.7173
_cell_measurement_theta_min 2.2014
_cell_volume 1932.74(5)
_computing_cell_refinement 'SAINT V8.38A (Bruker, 2018)'
_computing_data_collection 'Bruker Instrument Service V2017.5.0.0'
_computing_data_reduction 'SAINT V8.38A (Bruker, 2018)'
_computing_molecular_graphics 'Olex2 1.5 (Dolomanov et al., 2009)'
_computing_publication_material 'Olex2 1.5 (Dolomanov et al., 2009)'
_computing_structure_refinement 'SHELXL-2018/3 (Sheldrick, 2018)'
_computing_structure_solution 'SHELXT 2014/5 (Sheldrick, 2014)'
_diffrn_ambient_temperature 293(2)
_diffrn_measured_fraction_theta_full 0.996
_diffrn_measured_fraction_theta_max 0.921
_diffrn_measurement_device_type 'Bruker SMART APEX II CCD'
_diffrn_measurement_method '\f and \w scans'
_diffrn_radiation_type MoK\a
_diffrn_radiation_wavelength 0.71073
_diffrn_reflns_av_R_equivalents 0.0207
_diffrn_reflns_av_unetI/netI 0.0293
_diffrn_reflns_Laue_measured_fraction_full 0.996
_diffrn_reflns_Laue_measured_fraction_max 0.921
_diffrn_reflns_limit_h_max 18
_diffrn_reflns_limit_h_min -18
_diffrn_reflns_limit_k_max 18
_diffrn_reflns_limit_k_min -18
_diffrn_reflns_limit_l_max 19
_diffrn_reflns_limit_l_min -19
_diffrn_reflns_number 34628
_diffrn_reflns_point_group_measured_fraction_full 0.996
_diffrn_reflns_point_group_measured_fraction_max 0.921
_diffrn_reflns_theta_full 25.242
_diffrn_reflns_theta_max 32.937
_diffrn_reflns_theta_min 1.662
_diffrn_source 'fine focus sealed tube X-ray source'
_exptl_absorpt_coefficient_mu 1.209
_exptl_absorpt_correction_T_max 0.7465
_exptl_absorpt_correction_T_min 0.6427
_exptl_absorpt_correction_type multi-scan
_exptl_absorpt_process_details
;
 SADABS 2016/2: Krause, L., Herbst-Irmer, R., Sheldrick G.M. & Stalke D.,
 J. Appl. Cryst. 48 (2015) 3-10
;
_exptl_crystal_colour colorless
_exptl_crystal_density_diffrn 1.496
_exptl_crystal_density_method 'not measured'
_exptl_crystal_description plate
_exptl_crystal_F_000 888
_exptl_crystal_size_max 0.346
_exptl_crystal_size_mid 0.194
_exptl_crystal_size_min 0.065
_refine_diff_density_max 0.481
_refine_diff_density_min -0.467
_refine_diff_density_rms 0.064
_refine_ls_extinction_method none
_refine_ls_goodness_of_fit_ref 1.043
_refine_ls_hydrogen_treatment mixed
_refine_ls_matrix_type full
_refine_ls_number_parameters 461
_refine_ls_number_reflns 13342
_refine_ls_number_restraints 76
_refine_ls_restrained_S_all 1.046
_refine_ls_R_factor_all 0.0506
_refine_ls_R_factor_gt 0.0302
_refine_ls_shift/su_max 0.007
_refine_ls_shift/su_mean 0.000
_refine_ls_structure_factor_coef Fsqd
_refine_ls_weighting_details 'w=1/[\s^2^(Fo^2^)+(0.0337P)^2^+0.1481P] where P=(Fo^2^+2Fc^2^)/3'
_refine_ls_weighting_scheme calc
_refine_ls_wR_factor_gt 0.0688
_refine_ls_wR_factor_ref 0.0765
_reflns_Friedel_coverage 0.000
_reflns_number_gt 9625
_reflns_number_total 13342
_reflns_threshold_expression 'I > 2\s(I)'
_cod_data_source_file d2nj02651a2.cif
_cod_data_source_block JCK_NitBu2C_AgBF4_04122022
_cod_depositor_comments 'Adding full bibliography for 7061787--7061798.cif.'
_cod_database_code 7061796
_shelx_shelxl_version_number 2018/3
_shelx_space_group_comment
;
The symmetry employed for this shelxl refinement is uniquely defined
by the following loop, which should always be used as a source of
symmetry information in preference to the above space-group names.
They are only intended as comments.
;
_shelx_estimated_absorpt_t_max 0.926
_shelx_estimated_absorpt_t_min 0.680
_exptl_absorpt_special_details mu*r=0.2000
_olex2_refinement_description
;
1. Restrained distances
 N4-H4
 0.9 with sigma of 0.02
 N2-H2
 0.9 with sigma of 0.02
 P2-H4
 2.1 with sigma of 0.04
 C22-H4
 1.91 with sigma of 0.04
 P1-H2
 2.09 with sigma of 0.04
 C7-H2
 1.91 with sigma of 0.04
 B1-F4 \\sim B1A-F4A
 with sigma of 0.02
 F2-F3 \\sim F2A-F3A
 with sigma of 0.04
 B1-F2 \\sim B1A-F2A
 with sigma of 0.02
 B1-F1 \\sim B1A-F1A
 with sigma of 0.02
 B1-F3 \\sim B1A-F3A
 with sigma of 0.02
 F2-F4 \\sim F2A-F4A
 with sigma of 0.04
 F3-F4 \\sim F3A-F4A
 with sigma of 0.04
 F1-F2 \\sim F1A-F2A
 with sigma of 0.04
 F1-F3 \\sim F1A-F3A
 with sigma of 0.04
 F1-F4 \\sim F1A-F4A
 with sigma of 0.04
2. Rigid body (RIGU) restrains
 B1A, F3A, F4A, F2A, F1A
 with sigma for 1-2 distances of 0.004 and sigma for 1-3 distances of 0.004
 B1, F1, F2, F3, F4
 with sigma for 1-2 distances of 0.004 and sigma for 1-3 distances of 0.004
3. Others
 Sof(B1A)=Sof(F3A)=Sof(F4A)=Sof(F2A)=Sof(F1A)=1-FVAR(1)
 Sof(B1)=Sof(F1)=Sof(F2)=Sof(F3)=Sof(F4)=FVAR(1)
4.a Secondary CH2 refined with riding coordinates:
 C6(H6A,H6B), C7(H7A,H7B), C21(H21A,H21B), C22(H22A,H22B)
4.b Aromatic/amide H refined with riding coordinates:
 C1(H1), C2(H2A), C3(H3), C4(H4A), C16(H16), C17(H17), C18(H18), C19(H19)
4.c Idealised Me refined as rotating group:
 C9(H9A,H9B,H9C), C10(H10A,H10B,H10C), C11(H11A,H11B,H11C), C13(H13A,H13B,
 H13C), C14(H14A,H14B,H14C), C15(H15A,H15B,H15C), C24(H24A,H24B,H24C), C25(H25A,
 H25B,H25C), C26(H26A,H26B,H26C), C28(H28A,H28B,H28C), C29(H29A,H29B,H29C),
 C30(H30A,H30B,H30C)
;
_olex2_submission_special_instructions 'No special instructions were received'

loop_
_space_group_symop_operation_xyz
'x, y, z'
'-x, -y, -z'

loop_
_atom_site_label
_atom_site_type_symbol
_atom_site_fract_x
_atom_site_fract_y
_atom_site_fract_z
_atom_site_U_iso_or_equiv
_atom_site_adp_type
_atom_site_occupancy
_atom_site_site_symmetry_order
_atom_site_calc_flag
_atom_site_refinement_flags_posn
_atom_site_refinement_flags_adp
_atom_site_refinement_flags_occupancy
_atom_site_disorder_assembly
_atom_site_disorder_group
B1 B 0.4331(5) 1.0459(5) 0.2767(5) 0.0502(17) Uani 0.723(8) 1 d D . P A 1
Cl1 Cl 0.04778(4) 0.54706(4) 0.33515(3) 0.04290(10) Uani 1 1 d . . . . .
Ag1 Ag 0.18067(2) 0.58497(2) 0.16761(2) 0.04607(5) Uani 1 1 d . . . . .
Ag2 Ag -0.01562(2) 0.65067(2) 0.49486(2) 0.04655(5) Uani 1 1 d . . . . .
P1 P 0.29230(4) 0.74634(4) 0.11706(3) 0.03585(9) Uani 1 1 d D . . . .
P2 P 0.18912(3) 0.25551(4) 0.52543(3) 0.03412(9) Uani 1 1 d D . . . .
F1 F 0.3467(5) 1.0610(6) 0.2176(5) 0.0975(18) Uani 0.723(8) 1 d D . P A 1
F2 F 0.4797(3) 0.9480(3) 0.2710(4) 0.1013(18) Uani 0.723(8) 1 d D . P A 1
F3 F 0.5008(4) 1.1312(4) 0.2417(3) 0.123(2) Uani 0.723(8) 1 d D . P A 1
F4 F 0.4006(3) 1.0429(4) 0.3778(2) 0.1242(17) Uani 0.723(8) 1 d D . P A 1
N1 N 0.14208(11) 0.68924(13) 0.56247(10) 0.0380(3) Uani 1 1 d . . . . .
N2 N 0.30176(15) 0.80659(14) 0.21689(12) 0.0505(4) Uani 1 1 d D . . . .
N3 N 0.16777(12) 0.44250(13) 0.08217(11) 0.0421(3) Uani 1 1 d . . . . .
N4 N 0.24126(13) 0.22928(17) 0.41158(11) 0.0533(5) Uani 1 1 d D . . . .
C1 C 0.15394(16) 0.64287(18) 0.66385(14) 0.0491(5) Uani 1 1 d . . . . .
H1 H 0.099994 0.594914 0.701813 0.059 Uiso 1 1 calc R U . . .
C2 C 0.24165(18) 0.6626(2) 0.71434(15) 0.0567(5) Uani 1 1 d . . . . .
H2A H 0.247163 0.627934 0.784505 0.068 Uiso 1 1 calc R U . . .
C3 C 0.32081(17) 0.7342(2) 0.65991(16) 0.0568(5) Uani 1 1 d . . . . .
H3 H 0.381010 0.749121 0.692335 0.068 Uiso 1 1 calc R U . . .
C4 C 0.30958(15) 0.78351(18) 0.55630(15) 0.0475(4) Uani 1 1 d . . . . .
H4A H 0.361879 0.833274 0.518054 0.057 Uiso 1 1 calc R U . . .
C5 C 0.21984(13) 0.75882(15) 0.50886(12) 0.0364(4) Uani 1 1 d . . . . .
C6 C 0.21219(14) 0.80619(17) 0.39391(13) 0.0432(4) Uani 1 1 d . . . . .
H6A H 0.228356 0.884757 0.378035 0.052 Uiso 1 1 calc R U . . .
H6B H 0.138406 0.797467 0.376818 0.052 Uiso 1 1 calc R U . . .
C7 C 0.29169(15) 0.74845(17) 0.32717(13) 0.0430(4) Uani 1 1 d D . . . .
H7A H 0.362786 0.744042 0.354111 0.052 Uiso 1 1 calc R U . . .
H7B H 0.266846 0.673472 0.332662 0.052 Uiso 1 1 calc R U . . .
C8 C 0.22891(17) 0.85705(17) 0.01897(14) 0.0490(4) Uani 1 1 d . . . . .
C9 C 0.1213(2) 0.8842(3) 0.0760(2) 0.0919(10) Uani 1 1 d . . . . .
H9A H 0.079465 0.933877 0.027303 0.138 Uiso 1 1 calc R U . . .
H9B H 0.135746 0.918559 0.132285 0.138 Uiso 1 1 calc R U . . .
H9C H 0.080869 0.817174 0.104449 0.138 Uiso 1 1 calc R U . . .
C10 C 0.2057(3) 0.8122(2) -0.07598(19) 0.0884(9) Uani 1 1 d . . . . .
H10A H 0.273250 0.800699 -0.115324 0.133 Uiso 1 1 calc R U . . .
H10B H 0.161570 0.864472 -0.120079 0.133 Uiso 1 1 calc R U . . .
H10C H 0.167487 0.743159 -0.052477 0.133 Uiso 1 1 calc R U . . .
C11 C 0.2956(3) 0.9633(2) -0.0178(2) 0.0830(8) Uani 1 1 d . . . . .
H11A H 0.360396 0.949162 -0.059895 0.124 Uiso 1 1 calc R U . . .
H11B H 0.315551 0.987971 0.042496 0.124 Uiso 1 1 calc R U . . .
H11C H 0.252812 1.019550 -0.058971 0.124 Uiso 1 1 calc R U . . .
C12 C 0.43424(16) 0.71054(19) 0.07098(17) 0.0549(5) Uani 1 1 d . . . . .
C13 C 0.4689(2) 0.6174(3) 0.1617(2) 0.0893(9) Uani 1 1 d . . . . .
H13A H 0.421173 0.555129 0.170902 0.134 Uiso 1 1 calc R U . . .
H13B H 0.464507 0.643920 0.225629 0.134 Uiso 1 1 calc R U . . .
H13C H 0.542536 0.595178 0.144992 0.134 Uiso 1 1 calc R U . . .
C14 C 0.5148(2) 0.8058(3) 0.0533(3) 0.0942(10) Uani 1 1 d . . . . .
H14A H 0.587124 0.779478 0.037519 0.141 Uiso 1 1 calc R U . . .
H14B H 0.512487 0.834718 0.115765 0.141 Uiso 1 1 calc R U . . .
H14C H 0.495525 0.863258 -0.004693 0.141 Uiso 1 1 calc R U . . .
C15 C 0.4362(2) 0.6640(3) -0.0281(2) 0.0840(8) Uani 1 1 d . . . . .
H15A H 0.419909 0.722154 -0.086708 0.126 Uiso 1 1 calc R U . . .
H15B H 0.382664 0.606530 -0.017252 0.126 Uiso 1 1 calc R U . . .
H15C H 0.507276 0.634112 -0.042593 0.126 Uiso 1 1 calc R U . . .
C16 C 0.12690(17) 0.46091(19) -0.01237(14) 0.0516(5) Uani 1 1 d . . . . .
H16 H 0.104602 0.532442 -0.041949 0.062 Uiso 1 1 calc R U . . .
C17 C 0.11646(19) 0.3805(2) -0.06699(15) 0.0606(6) Uani 1 1 d . . . . .
H17 H 0.087367 0.396694 -0.131809 0.073 Uiso 1 1 calc R U . . .
C18 C 0.1498(2) 0.2755(2) -0.02418(17) 0.0673(6) Uani 1 1 d . . . . .
H18 H 0.142283 0.218640 -0.058955 0.081 Uiso 1 1 calc R U . . .
C19 C 0.1945(2) 0.25454(19) 0.07097(16) 0.0583(5) Uani 1 1 d . . . . .
H19 H 0.218821 0.183691 0.100322 0.070 Uiso 1 1 calc R U . . .
C20 C 0.20315(15) 0.34024(16) 0.12277(13) 0.0428(4) Uani 1 1 d . . . . .
C21 C 0.25374(18) 0.32080(18) 0.22484(14) 0.0507(5) Uani 1 1 d . . . . .
H21A H 0.265953 0.391740 0.241595 0.061 Uiso 1 1 calc R U . . .
H21B H 0.324257 0.285473 0.216488 0.061 Uiso 1 1 calc R U . . .
C22 C 0.18507(16) 0.2495(2) 0.31592(13) 0.0525(5) Uani 1 1 d D . . . .
H22A H 0.115975 0.286303 0.327629 0.063 Uiso 1 1 calc R U . . .
H22B H 0.169959 0.179433 0.298764 0.063 Uiso 1 1 calc R U . . .
C23 C 0.17109(15) 0.11690(17) 0.61810(14) 0.0456(4) Uani 1 1 d . . . . .
C24 C 0.1011(2) 0.0512(2) 0.5625(2) 0.0750(7) Uani 1 1 d . . . . .
H24A H 0.035179 0.091605 0.545752 0.113 Uiso 1 1 calc R U . . .
H24B H 0.083249 -0.019436 0.608143 0.113 Uiso 1 1 calc R U . . .
H24C H 0.141084 0.040379 0.498769 0.113 Uiso 1 1 calc R U . . .
C25 C 0.1063(2) 0.1295(2) 0.72101(17) 0.0699(7) Uani 1 1 d . . . . .
H25A H 0.043651 0.175837 0.705035 0.105 Uiso 1 1 calc R U . . .
H25B H 0.151726 0.162715 0.761173 0.105 Uiso 1 1 calc R U . . .
H25C H 0.082789 0.057939 0.761242 0.105 Uiso 1 1 calc R U . . .
C26 C 0.27727(19) 0.0535(2) 0.64211(19) 0.0659(6) Uani 1 1 d . . . . .
H26A H 0.320352 0.051748 0.577244 0.099 Uiso 1 1 calc R U . . .
H26B H 0.260638 -0.020865 0.680006 0.099 Uiso 1 1 calc R U . . .
H26C H 0.317436 0.089800 0.684145 0.099 Uiso 1 1 calc R U . . .
C27 C 0.29856(14) 0.33791(18) 0.56199(15) 0.0483(5) Uani 1 1 d . . . . .
C28 C 0.2920(2) 0.4527(2) 0.4900(2) 0.0714(7) Uani 1 1 d . . . . .
H28A H 0.308950 0.447486 0.417970 0.107 Uiso 1 1 calc R U . . .
H28B H 0.343332 0.500956 0.507984 0.107 Uiso 1 1 calc R U . . .
H28C H 0.219574 0.481987 0.498588 0.107 Uiso 1 1 calc R U . . .
C29 C 0.41393(16) 0.2920(2) 0.5459(2) 0.0737(7) Uani 1 1 d . . . . .
H29A H 0.426888 0.280357 0.475555 0.110 Uiso 1 1 calc R U . . .
H29B H 0.421226 0.222992 0.595668 0.110 Uiso 1 1 calc R U . . .
H29C H 0.466076 0.344001 0.556401 0.110 Uiso 1 1 calc R U . . .
C30 C 0.2736(2) 0.3497(2) 0.67673(19) 0.0764(7) Uani 1 1 d . . . . .
H30A H 0.317064 0.408179 0.688748 0.115 Uiso 1 1 calc R U . . .
H30B H 0.290624 0.281375 0.723851 0.115 Uiso 1 1 calc R U . . .
H30C H 0.197685 0.366755 0.689143 0.115 Uiso 1 1 calc R U . . .
H2 H 0.337(2) 0.8643(16) 0.2071(18) 0.092 Uiso 1 1 d D U . . .
H4 H 0.2946(17) 0.187(2) 0.4134(18) 0.092 Uiso 1 1 d D U . . .
B1A B 0.4360(11) 1.0491(12) 0.2814(13) 0.049(4) Uani 0.277(8) 1 d D . P A 2
F3A F 0.5184(9) 1.0361(16) 0.2154(6) 0.162(8) Uani 0.277(8) 1 d D . P A 2
F4A F 0.4502(7) 1.1369(9) 0.3185(14) 0.134(7) Uani 0.277(8) 1 d D . P A 2
F2A F 0.4386(8) 0.9607(11) 0.3595(11) 0.153(8) Uani 0.277(8) 1 d D . P A 2
F1A F 0.3324(11) 1.0541(13) 0.2535(17) 0.114(6) Uani 0.277(8) 1 d D . P A 2

loop_
_atom_site_aniso_label
_atom_site_aniso_U_11
_atom_site_aniso_U_22
_atom_site_aniso_U_33
_atom_site_aniso_U_23
_atom_site_aniso_U_13
_atom_site_aniso_U_12
B1 0.060(4) 0.042(3) 0.048(3) -0.010(2) -0.001(3) -0.007(3)
Cl1 0.0458(2) 0.0428(2) 0.0396(2) -0.01069(18) 0.00394(16) -0.00562(19)
Ag1 0.05101(8) 0.03723(8) 0.04785(8) -0.00425(6) -0.00350(6) -0.01033(6)
Ag2 0.03369(7) 0.05395(10) 0.05243(8) -0.01209(7) -0.00739(5) 0.00783(6)
P1 0.0436(2) 0.0332(2) 0.02980(19) -0.00684(17) 0.00299(16) -0.00773(19)
P2 0.03220(18) 0.0408(3) 0.02990(18) -0.00884(18) -0.00478(14) 0.00680(18)
F1 0.106(4) 0.081(3) 0.114(3) -0.019(2) -0.065(2) 0.009(2)
F2 0.0752(18) 0.078(2) 0.177(5) -0.073(3) -0.046(2) 0.0295(16)
F3 0.141(4) 0.104(3) 0.118(3) 0.000(2) -0.015(2) -0.082(3)
F4 0.170(3) 0.132(4) 0.0583(15) -0.0144(17) 0.0207(16) 0.049(3)
N1 0.0380(7) 0.0428(9) 0.0339(7) -0.0104(6) -0.0014(5) -0.0039(6)
N2 0.0769(11) 0.0423(10) 0.0325(7) -0.0094(7) 0.0032(7) -0.0225(9)
N3 0.0507(8) 0.0419(9) 0.0337(7) -0.0085(6) -0.0027(6) -0.0027(7)
N4 0.0524(9) 0.0761(13) 0.0318(7) -0.0147(8) -0.0063(6) 0.0279(9)
C1 0.0559(11) 0.0541(12) 0.0361(9) -0.0073(8) -0.0006(8) -0.0159(9)
C2 0.0692(13) 0.0699(15) 0.0325(9) -0.0106(9) -0.0101(8) -0.0155(11)
C3 0.0550(11) 0.0767(16) 0.0459(10) -0.0239(11) -0.0119(9) -0.0148(11)
C4 0.0411(9) 0.0583(13) 0.0462(10) -0.0189(9) 0.0010(7) -0.0134(9)
C5 0.0351(8) 0.0394(10) 0.0353(8) -0.0121(7) 0.0020(6) 0.0007(7)
C6 0.0397(8) 0.0479(11) 0.0392(9) -0.0047(8) -0.0010(7) 0.0006(8)
C7 0.0506(10) 0.0472(11) 0.0324(8) -0.0114(8) -0.0019(7) -0.0041(8)
C8 0.0654(12) 0.0388(11) 0.0397(9) -0.0032(8) -0.0030(8) 0.0000(9)
C9 0.0723(16) 0.095(2) 0.093(2) 0.0025(17) 0.0038(14) 0.0346(16)
C10 0.142(3) 0.0713(18) 0.0555(14) -0.0091(13) -0.0425(16) 0.0064(18)
C11 0.119(2) 0.0447(14) 0.0755(17) 0.0076(12) -0.0071(16) -0.0137(15)
C12 0.0451(10) 0.0569(14) 0.0599(12) -0.0135(10) 0.0110(9) -0.0050(9)
C13 0.0636(15) 0.100(2) 0.094(2) -0.0045(18) -0.0054(14) 0.0236(15)
C14 0.0554(14) 0.092(2) 0.135(3) -0.034(2) 0.0206(15) -0.0258(15)
C15 0.0860(18) 0.092(2) 0.0784(17) -0.0429(16) 0.0233(14) 0.0041(16)
C16 0.0618(12) 0.0525(13) 0.0375(9) -0.0031(9) -0.0066(8) 0.0034(10)
C17 0.0730(14) 0.0774(17) 0.0358(9) -0.0187(10) -0.0145(9) 0.0102(12)
C18 0.0939(17) 0.0677(16) 0.0511(12) -0.0338(12) -0.0143(11) 0.0083(14)
C19 0.0835(15) 0.0474(12) 0.0486(11) -0.0190(10) -0.0133(10) 0.0140(11)
C20 0.0519(10) 0.0436(11) 0.0335(8) -0.0106(8) -0.0029(7) 0.0019(8)
C21 0.0656(12) 0.0469(12) 0.0412(9) -0.0091(9) -0.0141(8) -0.0007(10)
C22 0.0521(10) 0.0737(15) 0.0332(8) -0.0156(9) -0.0039(7) 0.0082(10)
C23 0.0485(10) 0.0426(11) 0.0435(9) -0.0047(8) -0.0066(8) 0.0051(8)
C24 0.0860(17) 0.0523(15) 0.0886(18) -0.0116(13) -0.0240(14) -0.0114(13)
C25 0.0721(15) 0.0803(18) 0.0457(11) 0.0047(11) 0.0067(10) 0.0053(13)
C26 0.0656(13) 0.0539(14) 0.0693(14) 0.0050(12) -0.0100(11) 0.0177(11)
C27 0.0369(9) 0.0530(12) 0.0566(11) -0.0118(10) -0.0143(8) 0.0035(8)
C28 0.0639(14) 0.0527(14) 0.0969(18) -0.0063(13) -0.0251(13) -0.0098(12)
C29 0.0359(10) 0.0802(18) 0.1034(19) -0.0137(15) -0.0157(11) 0.0038(11)
C30 0.0800(16) 0.092(2) 0.0722(15) -0.0394(15) -0.0297(13) -0.0014(15)
B1A 0.042(8) 0.046(8) 0.061(10) -0.018(6) -0.002(6) 0.009(7)
F3A 0.134(7) 0.26(2) 0.078(5) -0.031(7) 0.029(5) 0.094(10)
F4A 0.073(5) 0.103(8) 0.274(18) -0.129(11) -0.057(7) 0.018(5)
F2A 0.108(7) 0.128(10) 0.172(11) 0.094(9) -0.043(7) -0.044(7)
F1A 0.055(4) 0.045(5) 0.241(19) -0.016(8) -0.051(8) 0.005(3)

loop_
_atom_type_symbol
_atom_type_description
_atom_type_scat_dispersion_real
_atom_type_scat_dispersion_imag
_atom_type_scat_source
C C 0.0033 0.0016 'International Tables Vol C Tables 4.2.6.8 and 6.1.1.4'
H H 0.0000 0.0000 'International Tables Vol C Tables 4.2.6.8 and 6.1.1.4'
Ag Ag -0.8971 1.1015 'International Tables Vol C Tables 4.2.6.8 and 6.1.1.4'
B B 0.0013 0.0007 'International Tables Vol C Tables 4.2.6.8 and 6.1.1.4'
Cl Cl 0.1484 0.1585 'International Tables Vol C Tables 4.2.6.8 and 6.1.1.4'
F F 0.0171 0.0103 'International Tables Vol C Tables 4.2.6.8 and 6.1.1.4'
N N 0.0061 0.0033 'International Tables Vol C Tables 4.2.6.8 and 6.1.1.4'
P P 0.1023 0.0942 'International Tables Vol C Tables 4.2.6.8 and 6.1.1.4'

loop_
_geom_angle_atom_site_label_1
_geom_angle_atom_site_label_2
_geom_angle_atom_site_label_3
_geom_angle
_geom_angle_site_symmetry_1
_geom_angle_site_symmetry_3
_geom_angle_publ_flag
F2 B1 F1 108.3(6) . . ?
F3 B1 F1 108.5(6) . . ?
F3 B1 F2 113.1(5) . . ?
F3 B1 F4 108.1(5) . . ?
F4 B1 F1 110.9(5) . . ?
F4 B1 F2 108.0(5) . . ?
Ag1 Cl1 Ag2 130.868(18) . 2_566 ?
Ag1 Cl1 Ag2 136.978(19) . . ?
Ag2 Cl1 Ag2 82.141(12) . 2_566 ?
P1 Ag1 Cl1 122.552(15) . . ?
N3 Ag1 Cl1 108.59(4) . . ?
N3 Ag1 P1 128.85(4) . . ?
Cl1 Ag2 Cl1 97.859(12) . 2_566 ?
P2 Ag2 Cl1 112.971(14) 2_566 . ?
P2 Ag2 Cl1 108.115(15) 2_566 2_566 ?
N1 Ag2 Cl1 89.70(4) . 2_566 ?
N1 Ag2 Cl1 106.51(4) . . ?
N1 Ag2 P2 133.27(4) . 2_566 ?
N2 P1 Ag1 111.64(6) . . ?
N2 P1 C8 102.66(9) . . ?
N2 P1 C12 106.90(10) . . ?
C8 P1 Ag1 111.46(7) . . ?
C8 P1 C12 112.91(10) . . ?
C12 P1 Ag1 110.92(7) . . ?
N4 P2 Ag2 110.39(5) . 2_566 ?
N4 P2 C23 105.40(9) . . ?
N4 P2 C27 103.19(9) . . ?
C23 P2 Ag2 110.51(6) . 2_566 ?
C27 P2 Ag2 114.93(6) . 2_566 ?
C27 P2 C23 111.75(9) . . ?
C1 N1 Ag2 117.68(12) . . ?
C5 N1 Ag2 124.44(11) . . ?
C5 N1 C1 117.80(15) . . ?
P1 N2 H2 119.2(17) . . ?
C7 N2 P1 124.23(13) . . ?
C7 N2 H2 112.0(17) . . ?
C16 N3 Ag1 120.56(13) . . ?
C20 N3 Ag1 121.46(11) . . ?
C20 N3 C16 117.95(16) . . ?
P2 N4 H4 117.0(16) . . ?
C22 N4 P2 124.62(12) . . ?
C22 N4 H4 116.2(16) . . ?
N1 C1 H1 118.4 . . ?
N1 C1 C2 123.30(18) . . ?
C2 C1 H1 118.4 . . ?
C1 C2 H2A 120.5 . . ?
C3 C2 C1 118.98(18) . . ?
C3 C2 H2A 120.5 . . ?
C2 C3 H3 120.7 . . ?
C2 C3 C4 118.62(18) . . ?
C4 C3 H3 120.7 . . ?
C3 C4 H4A 120.1 . . ?
C3 C4 C5 119.80(18) . . ?
C5 C4 H4A 120.1 . . ?
N1 C5 C4 121.48(16) . . ?
N1 C5 C6 118.87(15) . . ?
C4 C5 C6 119.58(16) . . ?
C5 C6 H6A 109.5 . . ?
C5 C6 H6B 109.5 . . ?
C5 C6 C7 110.77(15) . . ?
H6A C6 H6B 108.1 . . ?
C7 C6 H6A 109.5 . . ?
C7 C6 H6B 109.5 . . ?
N2 C7 C6 111.84(16) . . ?
N2 C7 H7A 109.2 . . ?
N2 C7 H7B 109.2 . . ?
C6 C7 H7A 109.2 . . ?
C6 C7 H7B 109.2 . . ?
H7A C7 H7B 107.9 . . ?
C9 C8 P1 104.76(15) . . ?
C9 C8 C11 108.5(2) . . ?
C10 C8 P1 109.78(16) . . ?
C10 C8 C9 109.3(2) . . ?
C10 C8 C11 109.6(2) . . ?
C11 C8 P1 114.73(17) . . ?
C8 C9 H9A 109.5 . . ?
C8 C9 H9B 109.5 . . ?
C8 C9 H9C 109.5 . . ?
H9A C9 H9B 109.5 . . ?
H9A C9 H9C 109.5 . . ?
H9B C9 H9C 109.5 . . ?
C8 C10 H10A 109.5 . . ?
C8 C10 H10B 109.5 . . ?
C8 C10 H10C 109.5 . . ?
H10A C10 H10B 109.5 . . ?
H10A C10 H10C 109.5 . . ?
H10B C10 H10C 109.5 . . ?
C8 C11 H11A 109.5 . . ?
C8 C11 H11B 109.5 . . ?
C8 C11 H11C 109.5 . . ?
H11A C11 H11B 109.5 . . ?
H11A C11 H11C 109.5 . . ?
H11B C11 H11C 109.5 . . ?
C13 C12 P1 104.04(15) . . ?
C14 C12 P1 114.01(17) . . ?
C14 C12 C13 108.7(2) . . ?
C14 C12 C15 110.2(2) . . ?
C15 C12 P1 111.34(16) . . ?
C15 C12 C13 108.2(2) . . ?
C12 C13 H13A 109.5 . . ?
C12 C13 H13B 109.5 . . ?
C12 C13 H13C 109.5 . . ?
H13A C13 H13B 109.5 . . ?
H13A C13 H13C 109.5 . . ?
H13B C13 H13C 109.5 . . ?
C12 C14 H14A 109.5 . . ?
C12 C14 H14B 109.5 . . ?
C12 C14 H14C 109.5 . . ?
H14A C14 H14B 109.5 . . ?
H14A C14 H14C 109.5 . . ?
H14B C14 H14C 109.5 . . ?
C12 C15 H15A 109.5 . . ?
C12 C15 H15B 109.5 . . ?
C12 C15 H15C 109.5 . . ?
H15A C15 H15B 109.5 . . ?
H15A C15 H15C 109.5 . . ?
H15B C15 H15C 109.5 . . ?
N3 C16 H16 118.2 . . ?
N3 C16 C17 123.6(2) . . ?
C17 C16 H16 118.2 . . ?
C16 C17 H17 120.8 . . ?
C16 C17 C18 118.36(18) . . ?
C18 C17 H17 120.8 . . ?
C17 C18 H18 120.3 . . ?
C17 C18 C19 119.5(2) . . ?
C19 C18 H18 120.3 . . ?
C18 C19 H19 120.3 . . ?
C18 C19 C20 119.4(2) . . ?
C20 C19 H19 120.3 . . ?
N3 C20 C19 121.11(17) . . ?
N3 C20 C21 118.15(17) . . ?
C19 C20 C21 120.73(18) . . ?
C20 C21 H21A 108.9 . . ?
C20 C21 H21B 108.9 . . ?
C20 C21 C22 113.52(17) . . ?
H21A C21 H21B 107.7 . . ?
C22 C21 H21A 108.9 . . ?
C22 C21 H21B 108.9 . . ?
N4 C22 C21 110.74(17) . . ?
N4 C22 H22A 109.5 . . ?
N4 C22 H22B 109.5 . . ?
C21 C22 H22A 109.5 . . ?
C21 C22 H22B 109.5 . . ?
H22A C22 H22B 108.1 . . ?
C24 C23 P2 104.59(14) . . ?
C24 C23 C25 108.1(2) . . ?
C25 C23 P2 109.91(15) . . ?
C26 C23 P2 114.75(15) . . ?
C26 C23 C24 109.21(19) . . ?
C26 C23 C25 110.02(17) . . ?
C23 C24 H24A 109.5 . . ?
C23 C24 H24B 109.5 . . ?
C23 C24 H24C 109.5 . . ?
H24A C24 H24B 109.5 . . ?
H24A C24 H24C 109.5 . . ?
H24B C24 H24C 109.5 . . ?
C23 C25 H25A 109.5 . . ?
C23 C25 H25B 109.5 . . ?
C23 C25 H25C 109.5 . . ?
H25A C25 H25B 109.5 . . ?
H25A C25 H25C 109.5 . . ?
H25B C25 H25C 109.5 . . ?
C23 C26 H26A 109.5 . . ?
C23 C26 H26B 109.5 . . ?
C23 C26 H26C 109.5 . . ?
H26A C26 H26B 109.5 . . ?
H26A C26 H26C 109.5 . . ?
H26B C26 H26C 109.5 . . ?
C28 C27 P2 105.25(13) . . ?
C28 C27 C29 108.67(19) . . ?
C28 C27 C30 108.1(2) . . ?
C29 C27 P2 114.38(16) . . ?
C29 C27 C30 110.13(18) . . ?
C30 C27 P2 110.01(15) . . ?
C27 C28 H28A 109.5 . . ?
C27 C28 H28B 109.5 . . ?
C27 C28 H28C 109.5 . . ?
H28A C28 H28B 109.5 . . ?
H28A C28 H28C 109.5 . . ?
H28B C28 H28C 109.5 . . ?
C27 C29 H29A 109.5 . . ?
C27 C29 H29B 109.5 . . ?
C27 C29 H29C 109.5 . . ?
H29A C29 H29B 109.5 . . ?
H29A C29 H29C 109.5 . . ?
H29B C29 H29C 109.5 . . ?
C27 C30 H30A 109.5 . . ?
C27 C30 H30B 109.5 . . ?
C27 C30 H30C 109.5 . . ?
H30A C30 H30B 109.5 . . ?
H30A C30 H30C 109.5 . . ?
H30B C30 H30C 109.5 . . ?
F3A B1A F4A 110.1(13) . . ?
F3A B1A F2A 104.5(12) . . ?
F3A B1A F1A 121.2(16) . . ?
F4A B1A F2A 108.4(14) . . ?
F4A B1A F1A 106.9(12) . . ?
F2A B1A F1A 105.2(13) . . ?

loop_
_geom_bond_atom_site_label_1
_geom_bond_atom_site_label_2
_geom_bond_distance
_geom_bond_site_symmetry_2
_geom_bond_publ_flag
B1 F1 1.359(6) . ?
B1 F2 1.342(7) . ?
B1 F3 1.332(6) . ?
B1 F4 1.336(7) . ?
Cl1 Ag1 2.5657(4) . ?
Cl1 Ag2 2.7279(4) . ?
Cl1 Ag2 2.9226(5) 2_566 ?
Ag1 P1 2.3858(5) . ?
Ag1 N3 2.3043(15) . ?
Ag2 P2 2.4142(4) 2_566 ?
Ag2 N1 2.3110(14) . ?
P1 N2 1.6550(16) . ?
P1 C8 1.867(2) . ?
P1 C12 1.868(2) . ?
P2 N4 1.6590(15) . ?
P2 C23 1.871(2) . ?
P2 C27 1.869(2) . ?
N1 C1 1.342(2) . ?
N1 C5 1.339(2) . ?
N2 C7 1.455(2) . ?
N2 H2 0.827(15) . ?
N3 C16 1.349(2) . ?
N3 C20 1.339(2) . ?
N4 C22 1.457(2) . ?
N4 H4 0.829(15) . ?
C1 H1 0.9300 . ?
C1 C2 1.372(3) . ?
C2 H2A 0.9300 . ?
C2 C3 1.367(3) . ?
C3 H3 0.9300 . ?
C3 C4 1.374(3) . ?
C4 H4A 0.9300 . ?
C4 C5 1.389(2) . ?
C5 C6 1.497(2) . ?
C6 H6A 0.9700 . ?
C6 H6B 0.9700 . ?
C6 C7 1.520(2) . ?
C7 H7A 0.9700 . ?
C7 H7B 0.9700 . ?
C8 C9 1.524(3) . ?
C8 C10 1.521(3) . ?
C8 C11 1.527(3) . ?
C9 H9A 0.9600 . ?
C9 H9B 0.9600 . ?
C9 H9C 0.9600 . ?
C10 H10A 0.9600 . ?
C10 H10B 0.9600 . ?
C10 H10C 0.9600 . ?
C11 H11A 0.9600 . ?
C11 H11B 0.9600 . ?
C11 H11C 0.9600 . ?
C12 C13 1.543(4) . ?
C12 C14 1.523(3) . ?
C12 C15 1.528(3) . ?
C13 H13A 0.9600 . ?
C13 H13B 0.9600 . ?
C13 H13C 0.9600 . ?
C14 H14A 0.9600 . ?
C14 H14B 0.9600 . ?
C14 H14C 0.9600 . ?
C15 H15A 0.9600 . ?
C15 H15B 0.9600 . ?
C15 H15C 0.9600 . ?
C16 H16 0.9300 . ?
C16 C17 1.363(3) . ?
C17 H17 0.9300 . ?
C17 C18 1.365(3) . ?
C18 H18 0.9300 . ?
C18 C19 1.378(3) . ?
C19 H19 0.9300 . ?
C19 C20 1.391(3) . ?
C20 C21 1.494(2) . ?
C21 H21A 0.9700 . ?
C21 H21B 0.9700 . ?
C21 C22 1.512(3) . ?
C22 H22A 0.9700 . ?
C22 H22B 0.9700 . ?
C23 C24 1.533(3) . ?
C23 C25 1.533(3) . ?
C23 C26 1.530(3) . ?
C24 H24A 0.9600 . ?
C24 H24B 0.9600 . ?
C24 H24C 0.9600 . ?
C25 H25A 0.9600 . ?
C25 H25B 0.9600 . ?
C25 H25C 0.9600 . ?
C26 H26A 0.9600 . ?
C26 H26B 0.9600 . ?
C26 H26C 0.9600 . ?
C27 C28 1.525(3) . ?
C27 C29 1.529(3) . ?
C27 C30 1.540(3) . ?
C28 H28A 0.9600 . ?
C28 H28B 0.9600 . ?
C28 H28C 0.9600 . ?
C29 H29A 0.9600 . ?
C29 H29B 0.9600 . ?
C29 H29C 0.9600 . ?
C30 H30A 0.9600 . ?
C30 H30B 0.9600 . ?
C30 H30C 0.9600 . ?
B1A F3A 1.297(14) . ?
B1A F4A 1.307(15) . ?
B1A F2A 1.322(15) . ?
B1A F1A 1.356(13) . ?

loop_
_geom_torsion_atom_site_label_1
_geom_torsion_atom_site_label_2
_geom_torsion_atom_site_label_3
_geom_torsion_atom_site_label_4
_geom_torsion
_geom_torsion_site_symmetry_1
_geom_torsion_site_symmetry_2
_geom_torsion_site_symmetry_3
_geom_torsion_site_symmetry_4
_geom_torsion_publ_flag
Ag1 P1 N2 C7 27.53(19) . . . . ?
Ag1 P1 C8 C9 61.32(18) . . . . ?
Ag1 P1 C8 C10 -55.89(19) . . . . ?
Ag1 P1 C8 C11 -179.84(15) . . . . ?
Ag1 P1 C12 C13 -52.90(19) . . . . ?
Ag1 P1 C12 C14 -171.14(18) . . . . ?
Ag1 P1 C12 C15 63.42(19) . . . . ?
Ag1 N3 C16 C17 -179.68(17) . . . . ?
Ag1 N3 C20 C19 179.66(15) . . . . ?
Ag1 N3 C20 C21 -1.2(2) . . . . ?
Ag2 P2 N4 C22 -6.0(2) 2_566 . . . ?
Ag2 P2 C23 C24 64.14(16) 2_566 . . . ?
Ag2 P2 C23 C25 -51.63(16) 2_566 . . . ?
Ag2 P2 C23 C26 -176.23(14) 2_566 . . . ?
Ag2 P2 C27 C28 -45.17(17) 2_566 . . . ?
Ag2 P2 C27 C29 -164.37(14) 2_566 . . . ?
Ag2 P2 C27 C30 71.08(16) 2_566 . . . ?
Ag2 N1 C1 C2 -177.37(17) . . . . ?
Ag2 N1 C5 C4 176.00(13) . . . . ?
Ag2 N1 C5 C6 -7.1(2) . . . . ?
P1 N2 C7 C6 -130.55(17) . . . . ?
P2 N4 C22 C21 125.79(18) . . . . ?
N1 C1 C2 C3 0.9(3) . . . . ?
N1 C5 C6 C7 -103.39(18) . . . . ?
N2 P1 C8 C9 -58.31(19) . . . . ?
N2 P1 C8 C10 -175.52(18) . . . . ?
N2 P1 C8 C11 60.53(18) . . . . ?
N2 P1 C12 C13 69.02(19) . . . . ?
N2 P1 C12 C14 -49.2(2) . . . . ?
N2 P1 C12 C15 -174.66(18) . . . . ?
N3 C16 C17 C18 -0.4(4) . . . . ?
N3 C20 C21 C22 110.9(2) . . . . ?
N4 P2 C23 C24 -55.13(17) . . . . ?
N4 P2 C23 C25 -170.90(15) . . . . ?
N4 P2 C23 C26 64.50(17) . . . . ?
N4 P2 C27 C28 75.07(16) . . . . ?
N4 P2 C27 C29 -44.13(18) . . . . ?
N4 P2 C27 C30 -168.68(16) . . . . ?
C1 N1 C5 C4 -0.6(3) . . . . ?
C1 N1 C5 C6 176.23(17) . . . . ?
C1 C2 C3 C4 -0.1(3) . . . . ?
C2 C3 C4 C5 -0.9(3) . . . . ?
C3 C4 C5 N1 1.4(3) . . . . ?
C3 C4 C5 C6 -175.47(19) . . . . ?
C4 C5 C6 C7 73.5(2) . . . . ?
C5 N1 C1 C2 -0.5(3) . . . . ?
C5 C6 C7 N2 -168.62(16) . . . . ?
C8 P1 N2 C7 147.04(17) . . . . ?
C8 P1 C12 C13 -178.83(17) . . . . ?
C8 P1 C12 C14 62.9(2) . . . . ?
C8 P1 C12 C15 -62.5(2) . . . . ?
C12 P1 N2 C7 -93.94(18) . . . . ?
C12 P1 C8 C9 -173.04(18) . . . . ?
C12 P1 C8 C10 69.8(2) . . . . ?
C12 P1 C8 C11 -54.2(2) . . . . ?
C16 N3 C20 C19 -2.2(3) . . . . ?
C16 N3 C20 C21 176.92(17) . . . . ?
C16 C17 C18 C19 -1.3(4) . . . . ?
C17 C18 C19 C20 1.2(4) . . . . ?
C18 C19 C20 N3 0.6(3) . . . . ?
C18 C19 C20 C21 -178.5(2) . . . . ?
C19 C20 C21 C22 -69.9(3) . . . . ?
C20 N3 C16 C17 2.2(3) . . . . ?
C20 C21 C22 N4 177.18(17) . . . . ?
C23 P2 N4 C22 113.40(19) . . . . ?
C23 P2 C27 C28 -172.15(15) . . . . ?
C23 P2 C27 C29 68.65(18) . . . . ?
C23 P2 C27 C30 -55.90(18) . . . . ?
C27 P2 N4 C22 -129.26(19) . . . . ?
C27 P2 C23 C24 -166.52(15) . . . . ?
C27 P2 C23 C25 77.71(16) . . . . ?
C27 P2 C23 C26 -46.89(18) . . . . ?
